data_7055443
loop_
_publ_author_name
'Guo, Shu'
'Liu, Lijuan'
'Xia, Mingjun'
'Wang, Xiaoyang'
'Bai, Lei'
'Xu, Bo'
'Huang, Qian'
'Chen, Chuangtian'

_publ_section_title
;
 Crystal growth, structure and optical properties of a new acentric
 crystal La2Al4.68B8O22with a short UV absorption edge
;
_journal_issue 6
_journal_name_full 'New J. Chem.'
_journal_page_first 4870
_journal_paper_doi 10.1039/C5NJ03646A
_journal_volume 40
_journal_year 2016
_chemical_formula_moiety 'Al4.68 B8 La2 O22'
_chemical_formula_sum 'Al4.68 B8 La2 O22'
_chemical_formula_weight 842.57
_chemical_name_systematic
; 
 ? 
;
_space_group_IT_number 189
_symmetry_cell_setting hexagonal
_symmetry_space_group_name_Hall 'P -6 -2'
_symmetry_space_group_name_H-M 'P -6 2 m'
_atom_sites_solution_hydrogens none
_atom_sites_solution_primary direct
_atom_sites_solution_secondary difmap
_audit_creation_method SHELXL-97
_audit_update_record
;
2015-12-22 deposited with the CCDC.
2016-03-31 downloaded from the CCDC.
;
_cell_angle_alpha 90.00
_cell_angle_beta 90.00
_cell_angle_gamma 120.00
_cell_formula_units_Z 1
_cell_length_a 4.6149(7)
_cell_length_b 4.6149(7)
_cell_length_c 18.720(4)
_cell_measurement_reflns_used 1354
_cell_measurement_temperature 153.1500
_cell_measurement_theta_max 31.3481
_cell_measurement_theta_min 2.1759
_cell_volume 345.27(10)
_computing_cell_refinement 'CrystalClear (Rigaku Inc., 2008)'
_computing_data_collection 'CrystalClear (Rigaku Inc., 2008)'
_computing_data_reduction 'CrystalClear (Rigaku Inc., 2008)'
_computing_structure_refinement 'SHELXL-97 (Sheldrick, 1997)'
_computing_structure_solution 'SHELXS-97 (Sheldrick, 1990)'
_diffrn_ambient_temperature 153.1500
_diffrn_detector_area_resol_mean 28.5714
_diffrn_measured_fraction_theta_full 0.994
_diffrn_measured_fraction_theta_max 0.994
_diffrn_measurement_device_type Molybdenum
_diffrn_measurement_method dtprofit.ref
_diffrn_radiation_monochromator graphite
_diffrn_radiation_source 'fine-focus sealed tube'
_diffrn_radiation_type MoK\a
_diffrn_radiation_wavelength 0.71073
_diffrn_reflns_av_R_equivalents 0.0351
_diffrn_reflns_av_sigmaI/netI 0.0252
_diffrn_reflns_limit_h_max 6
_diffrn_reflns_limit_h_min -6
_diffrn_reflns_limit_k_max 6
_diffrn_reflns_limit_k_min -5
_diffrn_reflns_limit_l_max 27
_diffrn_reflns_limit_l_min -26
_diffrn_reflns_number 3414
_diffrn_reflns_theta_full 31.35
_diffrn_reflns_theta_max 31.35
_diffrn_reflns_theta_min 3.26
_exptl_absorpt_coefficient_mu 6.557
_exptl_absorpt_correction_T_max 1.0000
_exptl_absorpt_correction_T_min 0.6153
_exptl_absorpt_correction_type multi-scan
_exptl_crystal_colour Colorless
_exptl_crystal_density_diffrn 4.052
_exptl_crystal_density_method 'not measured'
_exptl_crystal_description Chip
_exptl_crystal_F_000 390.8
_exptl_crystal_size_max 0.2900
_exptl_crystal_size_mid 0.1800
_exptl_crystal_size_min 0.1650
_refine_diff_density_max 3.620
_refine_diff_density_min -3.258
_refine_diff_density_rms 0.343
_refine_ls_abs_structure_details 'Flack H D (1983), Acta Cryst. A39, 876-881'
_refine_ls_abs_structure_Flack 0.0(5)
_refine_ls_extinction_coef 0.016(6)
_refine_ls_extinction_expression Fc^*^=kFc[1+0.001xFc^2^\l^3^/sin(2\q)]^-1/4^
_refine_ls_extinction_method SHELXL
_refine_ls_goodness_of_fit_ref 1.234
_refine_ls_hydrogen_treatment none
_refine_ls_matrix_type full
_refine_ls_number_parameters 41
_refine_ls_number_reflns 475
_refine_ls_number_restraints 24
_refine_ls_restrained_S_all 1.204
_refine_ls_R_factor_all 0.0409
_refine_ls_R_factor_gt 0.0379
_refine_ls_shift/su_max 0.000
_refine_ls_shift/su_mean 0.000
_refine_ls_structure_factor_coef Fsqd
_refine_ls_weighting_details 'calc w=1/[\s^2^(Fo^2^)+(0.0843P)^2^+0.0910P] where P=(Fo^2^+2Fc^2^)/3'
_refine_ls_weighting_scheme calc
_refine_ls_wR_factor_gt 0.1273
_refine_ls_wR_factor_ref 0.1322
_reflns_number_gt 403
_reflns_number_total 475
_reflns_threshold_expression >2sigma(I)
_cod_data_source_file c5nj03646a2.cif
_cod_data_source_block shelxl
_cod_depositor_comments
;
The following automatic conversions were performed:

'_exptl_absorpt_correction_type' value 'Multi-scan' changed to
'multi-scan' according to
/usr/data/users/saulius/crontab/automatic-downloads/rss-feeds/RSC/lib/dictionaries/cif_core.dic
dictionary named 'cif_core.dic' version 2.4.2 from 2011-04-26.

Automatic conversion script
Id: cif_fix_values 4268 2015-11-12 08:31:59Z antanas 

 Adding full bibliography for 7055443.cif.
;
_cod_original_cell_volume 345.27(15)
_cod_original_sg_symbol_H-M p-62m
_cod_database_code 7055443

loop_
_symmetry_equiv_pos_as_xyz
'x, y, z'
'-y, x-y, z'
'-x+y, -x, z'
'x, y, -z'
'-y, x-y, -z'
'-x+y, -x, -z'
'y, x, -z'
'x-y, -y, -z'
'-x, -x+y, -z'
'y, x, z'
'x-y, -y, z'
'-x, -x+y, z'

loop_
_atom_site_label
_atom_site_type_symbol
_atom_site_fract_x
_atom_site_fract_y
_atom_site_fract_z
_atom_site_U_iso_or_equiv
_atom_site_adp_type
_atom_site_occupancy
_atom_site_symmetry_multiplicity
_atom_site_calc_flag
_atom_site_refinement_flags
La1 La 0.0000 0.0000 0.0000 0.0059(3) Uani 1 12 d S
La2 La 0.0000 0.0000 0.5000 0.0054(3) Uani 1 12 d S
Al1 Al 0.3896(11) 0.3896(11) 0.24972(6) 0.0086(8) Uani 0.78 2 d SP
O1 O 0.0000 0.0000 0.2525(5) 0.040(5) Uani 1 6 d S
O2 O 0.6667 0.3333 0.1873(3) 0.0025(7) Uani 1 3 d SU
O3 O 0.5760(8) 0.0000 0.08003(15) 0.0118(9) Uani 1 2 d S
O4 O 0.4294(7) 0.0000 0.41920(14) 0.0076(7) Uani 1 2 d SU
O5 O 0.6667 0.3333 0.3127(2) 0.0016(7) Uani 1 3 d SU
B1 B 0.6667 0.3333 0.1103(4) 0.0051(13) Uani 1 3 d S
B2 B 0.6667 0.3333 0.3880(4) 0.0027(9) Uani 1 3 d SU

loop_
_atom_site_aniso_label
_atom_site_aniso_U_11
_atom_site_aniso_U_22
_atom_site_aniso_U_33
_atom_site_aniso_U_23
_atom_site_aniso_U_13
_atom_site_aniso_U_12
La1 0.0063(4) 0.0063(4) 0.0052(4) 0.000 0.000 0.00316(19)
La2 0.0041(4) 0.0041(4) 0.0080(5) 0.000 0.000 0.00204(19)
Al1 0.0061(13) 0.0061(13) 0.0137(17) 0.0002(3) 0.0002(3) 0.0032(16)
O1 0.015(4) 0.015(4) 0.091(16) 0.000 0.000 0.007(2)
O2 0.0029(8) 0.0029(8) 0.0018(10) 0.000 0.000 0.0015(4)
O3 0.0151(17) 0.0112(14) 0.0079(13) 0.000 0.0053(11) 0.0056(7)
O4 0.0070(10) 0.0080(9) 0.0081(9) 0.000 0.0005(7) 0.0040(4)
O5 0.0018(8) 0.0018(8) 0.0011(10) 0.000 0.000 0.0009(4)
B1 0.006(2) 0.006(2) 0.003(3) 0.000 0.000 0.0032(10)
B2 0.0028(9) 0.0028(9) 0.0024(13) 0.000 0.000 0.0014(5)

loop_
_atom_type_symbol
_atom_type_description
_atom_type_scat_dispersion_real
_atom_type_scat_dispersion_imag
_atom_type_scat_source
B B 0.0013 0.0007 'International Tables Vol C Tables 4.2.6.8 and 6.1.1.4'
O O 0.0106 0.0060 'International Tables Vol C Tables 4.2.6.8 and 6.1.1.4'
Al Al 0.0645 0.0514 'International Tables Vol C Tables 4.2.6.8 and 6.1.1.4'
La La -0.2871 2.4523 'International Tables Vol C Tables 4.2.6.8 and 6.1.1.4'

loop_
_geom_angle_atom_site_label_1
_geom_angle_atom_site_label_2
_geom_angle_atom_site_label_3
_geom_angle
_geom_angle_site_symmetry_1
_geom_angle_site_symmetry_3
O3 La1 O3 133.22(5) 3_665 4_455
O3 La1 O3 133.22(5) 3_665 5_545
O3 La1 O3 86.88(11) 4_455 5_545
O3 La1 O3 74.88(15) 3_665 6_665
O3 La1 O3 86.88(11) 4_455 6_665
O3 La1 O3 86.88(11) 5_545 6_665
O3 La1 O3 86.88(11) 3_665 1_455
O3 La1 O3 74.88(15) 4_455 1_455
O3 La1 O3 133.22(5) 5_545 1_455
O3 La1 O3 133.22(5) 6_665 1_455
O3 La1 O3 86.88(11) 3_665 2_545
O3 La1 O3 133.22(5) 4_455 2_545
O3 La1 O3 74.88(15) 5_545 2_545
O3 La1 O3 133.22(5) 6_665 2_545
O3 La1 O3 86.88(11) 1_455 2_545
O4 La2 O4 133.16(5) 3 5_556
O4 La2 O4 133.16(5) 3 4_556
O4 La2 O4 87.01(10) 5_556 4_556
O4 La2 O4 74.71(14) 3 6_556
O4 La2 O4 87.01(10) 5_556 6_556
O4 La2 O4 87.01(10) 4_556 6_556
O4 La2 O4 87.01(10) 3 .
O4 La2 O4 133.16(5) 5_556 .
O4 La2 O4 74.71(14) 4_556 .
O4 La2 O4 133.16(5) 6_556 .
O4 La2 O4 87.01(10) 3 2
O4 La2 O4 74.71(14) 5_556 2
O4 La2 O4 133.16(5) 4_556 2
O4 La2 O4 133.16(5) 6_556 2
O4 La2 O4 87.01(10) . 2
O1 Al1 O2 107.1(2) . 10
O1 Al1 O2 107.1(2) . .
O2 Al1 O2 92.5(2) 10 .
O1 Al1 O5 104.9(2) . 10
O2 Al1 O5 78.9(2) 10 10
O2 Al1 O5 148.0(3) . 10
O1 Al1 O5 104.9(2) . .
O2 Al1 O5 148.0(3) 10 .
O2 Al1 O5 78.9(2) . .
O5 Al1 O5 92.1(2) 10 .
O1 Al1 Al1 140.91(18) . 3_665
O2 Al1 Al1 103.9(3) 10 3_665
O2 Al1 Al1 47.93(9) . 3_665
O5 Al1 Al1 103.9(3) 10 3_665
O5 Al1 Al1 48.12(9) . 3_665
O1 Al1 Al1 140.91(18) . 2_665
O2 Al1 Al1 47.93(9) 10 2_665
O2 Al1 Al1 103.9(3) . 2_665
O5 Al1 Al1 48.12(9) 10 2_665
O5 Al1 Al1 103.9(3) . 2_665
Al1 Al1 Al1 78.1(4) 3_665 2_665
O1 Al1 Al1 80.94(18) . 2_655
O2 Al1 Al1 139.22(12) 10 2_655
O2 Al1 Al1 47.93(9) . 2_655
O5 Al1 Al1 138.96(12) 10 2_655
O5 Al1 Al1 48.12(9) . 2_655
Al1 Al1 Al1 60.0 3_665 2_655
Al1 Al1 Al1 138.1(4) 2_665 2_655
O1 Al1 Al1 80.94(18) . 3_565
O2 Al1 Al1 47.93(9) 10 3_565
O2 Al1 Al1 139.22(12) . 3_565
O5 Al1 Al1 48.12(9) 10 3_565
O5 Al1 Al1 138.96(12) . 3_565
Al1 Al1 Al1 138.1(4) 3_665 3_565
Al1 Al1 Al1 60.0 2_665 3_565
Al1 Al1 Al1 161.9(4) 2_655 3_565
Al1 O1 Al1 119.92(3) . 3
Al1 O1 Al1 119.92(3) . 2
Al1 O1 Al1 119.92(3) 3 2
B1 O2 Al1 129.31(12) . 3_665
B1 O2 Al1 129.31(12) . 2_655
Al1 O2 Al1 84.14(18) 3_665 2_655
B1 O2 Al1 129.31(12) . .
Al1 O2 Al1 84.14(18) 3_665 .
Al1 O2 Al1 84.14(18) 2_655 .
B1 O3 B1 126.9(5) . 10_545
B1 O3 La1 114.7(2) . 1_655
B1 O3 La1 114.72(19) 10_545 1_655
B2 O4 B2 126.7(5) 10_545 .
B2 O4 La2 114.29(19) 10_545 .
B2 O4 La2 114.29(19) . .
B2 O5 Al1 129.58(12) . 2_655
B2 O5 Al1 129.58(12) . 3_665
Al1 O5 Al1 83.75(17) 2_655 3_665
B2 O5 Al1 129.58(12) . .
Al1 O5 Al1 83.75(17) 2_655 .
Al1 O5 Al1 83.75(17) 3_665 .
O2 B1 O3 112.4(3) . .
O2 B1 O3 112.4(3) . 2_655
O3 B1 O3 106.4(3) . 2_655
O2 B1 O3 112.4(3) . 3_665
O3 B1 O3 106.4(3) . 3_665
O3 B1 O3 106.4(3) 2_655 3_665
O5 B2 O4 113.1(3) . 2_655
O5 B2 O4 113.1(3) . .
O4 B2 O4 105.7(3) 2_655 .
O5 B2 O4 113.1(3) . 3_665
O4 B2 O4 105.7(3) 2_655 3_665
O4 B2 O4 105.7(3) . 3_665

loop_
_geom_bond_atom_site_label_1
_geom_bond_atom_site_label_2
_geom_bond_distance
_geom_bond_site_symmetry_2
La1 O3 2.464(3) 3_665
La1 O3 2.464(3) 4_455
La1 O3 2.464(3) 5_545
La1 O3 2.464(3) 6_665
La1 O3 2.464(3) 1_455
La1 O3 2.464(3) 2_545
La2 O4 2.493(3) 3
La2 O4 2.493(3) 5_556
La2 O4 2.493(3) 4_556
La2 O4 2.493(3) 6_556
La2 O4 2.493(3) .
La2 O4 2.493(3) 2
Al1 O1 1.799(5) .
Al1 O2 1.844(3) 10
Al1 O2 1.844(3) .
Al1 O5 1.851(3) 10
Al1 O5 1.851(3) .
Al1 Al1 2.471(3) 3_665
Al1 Al1 2.471(3) 2_665
Al1 Al1 2.471(3) 2_655
Al1 Al1 2.471(3) 3_565
O1 Al1 1.799(5) 3
O1 Al1 1.799(5) 2
O2 B1 1.442(9) .
O2 Al1 1.844(3) 3_665
O2 Al1 1.844(3) 2_655
O3 B1 1.490(3) .
O3 B1 1.490(3) 10_545
O3 La1 2.464(3) 1_655
O4 B2 1.491(3) 10_545
O4 B2 1.491(3) .
O5 B2 1.410(9) .
O5 Al1 1.851(3) 2_655
O5 Al1 1.851(3) 3_665
B1 O3 1.490(3) 2_655
B1 O3 1.490(3) 3_665
B2 O4 1.491(3) 2_655
B2 O4 1.491(3) 3_665
